data_7030547
loop_
_publ_author_name
'Hitchcock, Peter B.'
'Lappert, Michael F.'
'Protchenko, Andrey V.'
'Uiterweerd, Patrick G. H.'

_publ_section_title
;
 Synthesis and structures of halides and pseudohalides of
 bis[2,6-bis(dimethylamino)phenyl]tin(IV)
;
_journal_coden_ASTM DTARAF
_journal_issue 2
_journal_name_full 'Dalton Transactions'
_journal_page_first 353
_journal_page_last 361
_journal_paper_doi 10.1039/b813353k
_journal_year 2009
_chemical_compound_source 'synthesis as described'
_chemical_formula_moiety 'C20 H30 Cl2 N4 Sn'
_chemical_formula_sum 'C20 H30 Cl2 N4 Sn'
_chemical_formula_weight 516.07
_space_group_IT_number 33
_symmetry_cell_setting orthorhombic
_symmetry_Int_Tables_number 33
_symmetry_space_group_name_Hall 'P 2c -2n'
_symmetry_space_group_name_H-M 'P n a 21'
_atom_sites_solution_hydrogens geom
_atom_sites_solution_primary direct
_atom_sites_solution_secondary difmap
_audit_conform_dict_location ftp://ftp.iucr.org/cifdics/cif_core_2.1beta5.dic
_audit_conform_dict_name cif_core.dic
_audit_conform_dict_version 2.1beta5
_audit_creation_date 2000-03-17T15:08:49-00:00
_audit_creation_method 'WinGX routine CIF_UPDATE'
_cell_angle_alpha 90
_cell_angle_beta 90
_cell_angle_gamma 90
_cell_formula_units_Z 4
_cell_length_a 16.2558(4)
_cell_length_b 17.2642(4)
_cell_length_c 7.9120(2)
_cell_measurement_reflns_used 10750
_cell_measurement_temperature 173(2)
_cell_measurement_theta_max 30.034
_cell_measurement_theta_min 4.529
_cell_measurement_wavelength 0.71073
_cell_volume 2220.45(9)
_computing_cell_refinement 'HKL Scalepack (Otwinowski & Minor 1997)'
_computing_data_reduction 'HKL Denzo and Scalepack (Otwinowski & Minor 1997)'
_computing_molecular_graphics 'Ortep-3 for Windows (Farrugia, 1997)'
_computing_publication_material 'WinGX publication routines (Farrugia, 1999)'
_computing_structure_refinement 'SHELXL-97 (Sheldrick, 1997)'
_computing_structure_solution 'SHELXS-97 (Sheldrick, 1997)'
_diffrn_ambient_temperature 173(2)
_diffrn_measured_fraction_theta_full 0.991
_diffrn_measured_fraction_theta_max 0.991
_diffrn_measurement_device KappaCCD
_diffrn_measurement_method CCD
_diffrn_radiation_monochromator graphite
_diffrn_radiation_probe x-ray
_diffrn_radiation_type MoK\a
_diffrn_radiation_wavelength 0.71073
_diffrn_reflns_av_R_equivalents 0.0412
_diffrn_reflns_av_sigmaI/netI 0.037
_diffrn_reflns_limit_h_max 22
_diffrn_reflns_limit_h_min -14
_diffrn_reflns_limit_k_max 24
_diffrn_reflns_limit_k_min -24
_diffrn_reflns_limit_l_max 11
_diffrn_reflns_limit_l_min -6
_diffrn_reflns_number 18152
_diffrn_reflns_theta_full 30.04
_diffrn_reflns_theta_max 30.04
_diffrn_reflns_theta_min 4.56
_exptl_absorpt_coefficient_mu 1.404
_exptl_absorpt_correction_T_max 0.798
_exptl_absorpt_correction_T_min 0.711
_exptl_absorpt_correction_type multi-scan
_exptl_absorpt_process_details
;
[c.f. r.h. blessing, acta cryst. (1995), a51, 33-38]
;
_exptl_crystal_colour 'pale yellow'
_exptl_crystal_density_diffrn 1.544
_exptl_crystal_density_method 'not measured'
_exptl_crystal_description needle
_exptl_crystal_F_000 1048
_exptl_crystal_size_max 0.4
_exptl_crystal_size_mid 0.15
_exptl_crystal_size_min 0.1
_refine_diff_density_max 0.444
_refine_diff_density_min -0.616
_refine_diff_density_rms 0.069
_refine_ls_abs_structure_details 'Flack H D (1983), Acta Cryst. A39, 876-881'
_refine_ls_abs_structure_Flack -0.06(3)
_refine_ls_extinction_method none
_refine_ls_goodness_of_fit_ref 1.022
_refine_ls_hydrogen_treatment constr
_refine_ls_matrix_type full
_refine_ls_number_parameters 244
_refine_ls_number_reflns 5153
_refine_ls_number_restraints 1
_refine_ls_restrained_S_all 1.022
_refine_ls_R_factor_all 0.0347
_refine_ls_R_factor_gt 0.0285
_refine_ls_shift/su_max 0.001
_refine_ls_shift/su_mean 0
_refine_ls_structure_factor_coef Fsqd
_refine_ls_weighting_details 'calc w=1/[\s^2^(Fo^2^)+(0.0300P)^2^+1.4495P] where P=(Fo^2^+2Fc^2^)/3'
_refine_ls_weighting_scheme calc
_refine_ls_wR_factor_gt 0.067
_refine_ls_wR_factor_ref 0.0702
_reflns_number_gt 4572
_reflns_number_total 5153
_reflns_threshold_expression >2sigma(I)
_cod_duplicate_entry 7000261
_cod_data_source_file b813353k.txt
_cod_data_source_block (4)-mar2900
_cod_original_sg_symbol_H-M Pna21
_cod_database_code 7030547

loop_
_symmetry_equiv_pos_as_xyz
'x, y, z'
'-x, -y, z+1/2'
'-x+1/2, y+1/2, z+1/2'
'x+1/2, -y+1/2, z'

loop_
_atom_site_label
_atom_site_type_symbol
_atom_site_fract_x
_atom_site_fract_y
_atom_site_fract_z
_atom_site_U_iso_or_equiv
_atom_site_adp_type
_atom_site_occupancy
_atom_site_symmetry_multiplicity
_atom_site_calc_flag
_atom_site_refinement_flags
Sn Sn 0.250947(10) 0.411603(9) 0.26433(7) 0.01861(5) Uani 1 1 d .
Cl1 Cl 0.23272(5) 0.53126(5) 0.11161(10) 0.02945(15) Uani 1 1 d .
Cl2 Cl 0.21403(5) 0.33840(5) 0.01957(10) 0.03200(16) Uani 1 1 d .
N1 N 0.25198(14) 0.28323(16) 0.4306(4) 0.0261(6) Uani 1 1 d .
N2 N 0.04995(16) 0.48919(18) 0.4137(4) 0.0328(6) Uani 1 1 d .
N3 N 0.31644(13) 0.50928(13) 0.5053(3) 0.0218(5) Uani 1 1 d .
N4 N 0.43194(15) 0.31300(14) 0.1381(3) 0.0249(5) Uani 1 1 d .
C1 C 0.15155(17) 0.38362(18) 0.4302(4) 0.0232(6) Uani 1 1 d .
C2 C 0.17250(19) 0.31091(18) 0.4895(4) 0.0262(6) Uani 1 1 d .
C3 C 0.1206(2) 0.2678(2) 0.5934(4) 0.0385(8) Uani 1 1 d .
H3 H 0.1376 0.2195 0.6392 0.046 Uiso 1 1 calc R
C4 C 0.0436(2) 0.2975(2) 0.6275(5) 0.0426(9) Uani 1 1 d .
H4 H 0.0061 0.2683 0.6937 0.051 Uiso 1 1 calc R
C5 C 0.0205(2) 0.3690(2) 0.5672(4) 0.0379(8) Uani 1 1 d .
H5 H -0.0333 0.3875 0.5914 0.045 Uiso 1 1 calc R
C6 C 0.07346(19) 0.41531(18) 0.4716(4) 0.0272(7) Uani 1 1 d .
C7 C 0.2459(2) 0.2098(2) 0.3346(6) 0.0368(8) Uani 1 1 d .
H7A H 0.3009 0.1936 0.2985 0.055 Uiso 1 1 calc R
H7B H 0.211 0.2176 0.2351 0.055 Uiso 1 1 calc R
H7C H 0.2218 0.1697 0.4068 0.055 Uiso 1 1 calc R
C8 C 0.3117(2) 0.2739(2) 0.5681(5) 0.0399(9) Uani 1 1 d .
H8A H 0.3639 0.255 0.522 0.06 Uiso 1 1 calc R
H8B H 0.2905 0.2365 0.6505 0.06 Uiso 1 1 calc R
H8C H 0.3205 0.3239 0.6238 0.06 Uiso 1 1 calc R
C9 C 0.1047(2) 0.5526(2) 0.4560(5) 0.0344(7) Uani 1 1 d .
H9A H 0.0824 0.601 0.4106 0.052 Uiso 1 1 calc R
H9B H 0.159 0.5429 0.407 0.052 Uiso 1 1 calc R
H9C H 0.1095 0.5566 0.5792 0.052 Uiso 1 1 calc R
C10 C -0.0358(2) 0.5115(3) 0.4416(5) 0.0517(12) Uani 1 1 d .
H10A H -0.045 0.5638 0.3974 0.078 Uiso 1 1 calc R
H10B H -0.0478 0.5106 0.563 0.078 Uiso 1 1 calc R
H10C H -0.0721 0.4749 0.3831 0.078 Uiso 1 1 calc R
C11 C 0.37873(16) 0.41444(15) 0.3240(4) 0.0183(5) Uani 1 1 d .
C12 C 0.38877(16) 0.46397(16) 0.4611(4) 0.0200(5) Uani 1 1 d .
C13 C 0.46230(17) 0.46734(17) 0.5513(4) 0.0252(6) Uani 1 1 d .
H13 H 0.4687 0.5018 0.644 0.03 Uiso 1 1 calc R
C14 C 0.52547(18) 0.41917(17) 0.5020(4) 0.0270(6) Uani 1 1 d .
H14 H 0.5761 0.4206 0.562 0.032 Uiso 1 1 calc R
C15 C 0.51679(17) 0.36852(17) 0.3663(4) 0.0220(6) Uani 1 1 d .
H15 H 0.5612 0.3356 0.3357 0.026 Uiso 1 1 calc R
C16 C 0.44366(15) 0.36563(15) 0.2749(4) 0.0203(5) Uani 1 1 d .
C17 C 0.2921(2) 0.5003(2) 0.6842(4) 0.0310(7) Uani 1 1 d .
H17A H 0.2431 0.5317 0.7066 0.046 Uiso 1 1 calc R
H17B H 0.3371 0.5175 0.7573 0.046 Uiso 1 1 calc R
H17C H 0.2798 0.4457 0.7072 0.046 Uiso 1 1 calc R
C18 C 0.3304(2) 0.59189(16) 0.4671(5) 0.0289(7) Uani 1 1 d .
H18A H 0.2813 0.6218 0.4973 0.043 Uiso 1 1 calc R
H18B H 0.3416 0.598 0.3461 0.043 Uiso 1 1 calc R
H18C H 0.3775 0.6108 0.5324 0.043 Uiso 1 1 calc R
C19 C 0.4897(2) 0.24780(17) 0.1305(6) 0.0368(8) Uani 1 1 d .
H19A H 0.4763 0.215 0.0331 0.055 Uiso 1 1 calc R
H19B H 0.4854 0.2172 0.2345 0.055 Uiso 1 1 calc R
H19C H 0.5459 0.2676 0.1187 0.055 Uiso 1 1 calc R
C20 C 0.4212(2) 0.3484(2) -0.0264(4) 0.0323(7) Uani 1 1 d .
H20A H 0.4133 0.3079 -0.1117 0.048 Uiso 1 1 calc R
H20B H 0.4701 0.379 -0.0546 0.048 Uiso 1 1 calc R
H20C H 0.3729 0.3823 -0.0243 0.048 Uiso 1 1 calc R

loop_
_atom_site_aniso_label
_atom_site_aniso_U_11
_atom_site_aniso_U_22
_atom_site_aniso_U_33
_atom_site_aniso_U_23
_atom_site_aniso_U_13
_atom_site_aniso_U_12
Sn 0.01553(8) 0.02427(9) 0.01604(8) 0.00155(10) -0.00053(6) -0.00196(6)
Cl1 0.0302(3) 0.0340(4) 0.0242(4) 0.0094(3) -0.0016(3) 0.0002(3)
Cl2 0.0307(4) 0.0434(4) 0.0220(3) -0.0061(3) -0.0050(3) -0.0061(3)
N1 0.0307(14) 0.0229(13) 0.0247(13) 0.0013(10) -0.0055(10) -0.0049(10)
N2 0.0199(11) 0.0516(18) 0.0270(14) 0.0018(13) 0.0032(10) 0.0060(12)
N3 0.0218(10) 0.0259(12) 0.0178(11) -0.0023(10) 0.0002(10) -0.0021(9)
N4 0.0263(12) 0.0245(12) 0.0239(13) -0.0065(10) -0.0008(10) 0.0017(10)
C1 0.0247(13) 0.0307(15) 0.0144(12) 0.0011(11) 0.0004(11) -0.0095(12)
C2 0.0328(15) 0.0287(15) 0.0169(14) -0.0031(11) -0.0009(12) -0.0126(13)
C3 0.054(2) 0.0348(17) 0.0263(17) 0.0021(15) 0.0033(16) -0.0207(16)
C4 0.0462(19) 0.053(2) 0.0286(17) -0.0059(17) 0.0159(16) -0.0268(17)
C5 0.0323(16) 0.055(2) 0.0261(16) -0.0097(16) 0.0118(13) -0.0156(16)
C6 0.0231(14) 0.0422(18) 0.0163(13) -0.0049(12) 0.0031(12) -0.0091(12)
C7 0.046(2) 0.0242(16) 0.040(2) -0.0035(15) 0.0005(15) -0.0034(14)
C8 0.0454(19) 0.0381(19) 0.0363(19) 0.0121(15) -0.0190(16) -0.0065(15)
C9 0.0325(16) 0.0386(18) 0.0321(17) 0.0001(15) 0.0002(14) 0.0101(14)
C10 0.0267(17) 0.093(3) 0.036(2) 0.008(2) 0.0082(15) 0.0141(19)
C11 0.0170(12) 0.0197(13) 0.0182(12) 0.0025(9) -0.0007(10) -0.0051(9)
C12 0.0201(12) 0.0208(13) 0.0192(12) -0.0004(10) -0.0004(10) -0.0013(10)
C13 0.0250(13) 0.0282(15) 0.0223(14) -0.0040(12) -0.0050(12) -0.0049(11)
C14 0.0216(14) 0.0325(16) 0.0268(16) 0.0025(13) -0.0070(13) 0.0009(11)
C15 0.0176(12) 0.0262(14) 0.0223(14) 0.0014(12) -0.0010(11) 0.0023(11)
C16 0.0215(11) 0.0207(11) 0.0185(12) 0.0021(13) -0.0019(12) -0.0026(9)
C17 0.0311(16) 0.0417(19) 0.0202(15) -0.0007(14) 0.0026(13) 0.0042(14)
C18 0.0308(16) 0.0245(15) 0.0314(17) -0.0023(12) 0.0006(14) 0.0014(12)
C19 0.0433(18) 0.0277(17) 0.039(2) -0.0113(15) -0.0019(16) 0.0050(14)
C20 0.0287(15) 0.047(2) 0.0213(15) -0.0057(14) -0.0016(12) 0.0017(14)

loop_
_atom_type_symbol
_atom_type_description
_atom_type_scat_dispersion_real
_atom_type_scat_dispersion_imag
_atom_type_scat_source
C C 0.0033 0.0016 'International Tables Vol C Tables 4.2.6.8 and 6.1.1.4'
H H 0 0 'International Tables Vol C Tables 4.2.6.8 and 6.1.1.4'
Cl Cl 0.1484 0.1585 'International Tables Vol C Tables 4.2.6.8 and 6.1.1.4'
N N 0.0061 0.0033 'International Tables Vol C Tables 4.2.6.8 and 6.1.1.4'
Sn Sn -0.6537 1.4246 'International Tables Vol C Tables 4.2.6.8 and 6.1.1.4'

loop_
_geom_angle_atom_site_label_1
_geom_angle_atom_site_label_2
_geom_angle_atom_site_label_3
_geom_angle
C11 Sn C1 127.31(11)
C11 Sn Cl2 115.89(8)
C1 Sn Cl2 100.85(8)
C11 Sn Cl1 102.19(7)
C1 Sn Cl1 114.11(9)
Cl2 Sn Cl1 90.93(3)
C11 Sn N1 84.28(9)
C1 Sn N1 59.81(10)
Cl2 Sn N1 87.73(7)
Cl1 Sn N1 173.30(5)
C2 N1 C8 112.7(3)
C2 N1 C7 112.7(2)
C8 N1 C7 109.3(3)
C2 N1 Sn 82.84(17)
C8 N1 Sn 118.5(2)
C7 N1 Sn 118.3(3)
C6 N2 C9 116.2(3)
C6 N2 C10 116.6(3)
C9 N2 C10 110.6(3)
C12 N3 C18 110.3(2)
C12 N3 C17 113.0(2)
C18 N3 C17 109.8(2)
C16 N4 C20 115.4(2)
C16 N4 C19 115.8(2)
C20 N4 C19 111.3(3)
C2 C1 C6 119.4(3)
C2 C1 Sn 103.1(2)
C6 C1 Sn 136.9(2)
C1 C2 C3 122.4(3)
C1 C2 N1 114.1(3)
C3 C2 N1 123.5(3)
C4 C3 C2 117.7(3)
C5 C4 C3 121.0(3)
C4 C5 C6 122.1(3)
C5 C6 N2 121.8(3)
C5 C6 C1 117.1(3)
N2 C6 C1 121.1(3)
C12 C11 C16 119.7(3)
C12 C11 Sn 107.54(19)
C16 C11 Sn 131.1(2)
C11 C12 C13 121.7(3)
C11 C12 N3 115.0(2)
C13 C12 N3 123.2(3)
C14 C13 C12 118.0(3)
C13 C14 C15 121.5(3)
C16 C15 C14 120.6(3)
C15 C16 C11 118.5(3)
C15 C16 N4 122.1(2)
C11 C16 N4 119.4(2)

loop_
_geom_bond_atom_site_label_1
_geom_bond_atom_site_label_2
_geom_bond_distance
Sn C11 2.131(3)
Sn C1 2.137(3)
Sn Cl2 2.3890(9)
Sn Cl1 2.4115(8)
Sn N1 2.577(3)
N1 C2 1.454(4)
N1 C8 1.467(4)
N1 C7 1.480(5)
N2 C6 1.408(4)
N2 C9 1.449(5)
N2 C10 1.463(4)
N3 C12 1.455(3)
N3 C18 1.475(4)
N3 C17 1.478(4)
N4 C16 1.426(4)
N4 C20 1.449(4)
N4 C19 1.467(4)
C1 C2 1.383(4)
C1 C6 1.421(4)
C2 C3 1.394(4)
C3 C4 1.379(6)
C4 C5 1.376(6)
C5 C6 1.397(4)
C11 C12 1.391(4)
C11 C16 1.405(4)
C12 C13 1.393(4)
C13 C14 1.378(4)
C14 C15 1.392(4)
C15 C16 1.392(4)
